data_2016258
loop_
_publ_author_name
'Alexander D. Roshal'
'Artur Sikorski'
'Vyacheslav N. Baumer'
'Alexander I. Novikov'
'Jerzy B\/la\.zejowski'

_publ_section_title
;
 Two polymorphs of 2-(4-chlorophenyl)-4-methylchromenium perchlorate
;
_journal_coeditor_code GZ3073
_journal_issue 11
_journal_name_full 'Acta Crystallographica Section C'
_journal_page_first o626
_journal_page_last o630
_journal_paper_doi 10.1107/S0108270107039558
_journal_volume 63
_journal_year 2007
_chemical_formula_iupac 'C16 H12 Cl O + , Cl O4 -'
_chemical_formula_moiety 'C16 H12 Cl O + , Cl O4 -'
_chemical_formula_sum 'C16 H12 Cl2 O5'
_chemical_formula_weight 355.16
_chemical_name_systematic
;
2-(4-chlorophenyl)-4-methylchromenium perchlorate
;
_space_group_IT_number 14
_symmetry_cell_setting monoclinic
_symmetry_space_group_name_Hall '-P 2ybc'
_symmetry_space_group_name_H-M 'P 1 21/c 1'
_atom_sites_solution_hydrogens geom
_atom_sites_solution_primary direct
_atom_sites_solution_secondary difmap
_cell_angle_alpha 90.00
_cell_angle_beta 93.292(14)
_cell_angle_gamma 90.00
_cell_formula_units_Z 4
_cell_length_a 8.0631(15)
_cell_length_b 11.873(3)
_cell_length_c 16.487(2)
_cell_measurement_reflns_used 50
_cell_measurement_temperature 290(2)
_cell_measurement_theta_max 25.0
_cell_measurement_theta_min 2.53
_cell_volume 1575.7(5)
_computing_cell_refinement P3
_computing_data_collection 'P3 (Siemens, 1989)'
_computing_data_reduction 'XDISK (Siemens, 1991)'
_computing_molecular_graphics 'ORTEPII (Johnson, 1976)'
_computing_publication_material 'SHELXL97 and PLATON (Spek, 2003)'
_computing_structure_refinement 'SHELXL97 (Sheldrick, 1997)'
_computing_structure_solution 'SHELXS97 (Sheldrick, 1997)'
_diffrn_ambient_temperature 290(2)
_diffrn_measured_fraction_theta_full 0.990
_diffrn_measured_fraction_theta_max 0.990
_diffrn_measurement_device_type 'Siemens P3/PC'
_diffrn_measurement_method \q/2\q
_diffrn_radiation_monochromator graphite
_diffrn_radiation_source 'fine-focus sealed X-ray tube'
_diffrn_radiation_type MoK\a
_diffrn_radiation_wavelength 0.71073
_diffrn_reflns_av_R_equivalents 0.0355
_diffrn_reflns_av_sigmaI/netI 0.0413
_diffrn_reflns_limit_h_max 9
_diffrn_reflns_limit_h_min 0
_diffrn_reflns_limit_k_max 14
_diffrn_reflns_limit_k_min 0
_diffrn_reflns_limit_l_max 19
_diffrn_reflns_limit_l_min -19
_diffrn_reflns_number 2957
_diffrn_reflns_theta_full 25.00
_diffrn_reflns_theta_max 25.00
_diffrn_reflns_theta_min 3.01
_diffrn_standards_decay_% 2.0
_diffrn_standards_interval_count 200
_diffrn_standards_number 3
_exptl_absorpt_coefficient_mu 0.434
_exptl_absorpt_correction_type none
_exptl_crystal_colour olive-green
_exptl_crystal_density_diffrn 1.497
_exptl_crystal_density_method 'not measured'
_exptl_crystal_description prism
_exptl_crystal_F_000 728
_exptl_crystal_size_max 0.5
_exptl_crystal_size_mid 0.4
_exptl_crystal_size_min 0.3
_refine_diff_density_max 0.195
_refine_diff_density_min -0.261
_refine_ls_extinction_method none
_refine_ls_goodness_of_fit_ref 0.847
_refine_ls_hydrogen_treatment constr
_refine_ls_matrix_type full
_refine_ls_number_parameters 255
_refine_ls_number_reflns 2748
_refine_ls_number_restraints 261
_refine_ls_restrained_S_all 1.757
_refine_ls_R_factor_all 0.0560
_refine_ls_R_factor_gt 0.0490
_refine_ls_shift/su_max 0.000
_refine_ls_shift/su_mean 0.000
_refine_ls_structure_factor_coef Fsqd
_refine_ls_weighting_details 'calc w = 1/[\s^2^(Fo^2^)+(0.0849P)^2^] where P=(Fo^2^+2Fc^2^)/3'
_refine_ls_weighting_scheme calc
_refine_ls_wR_factor_gt 0.1209
_refine_ls_wR_factor_ref 0.1234
_reflns_number_gt 1814
_reflns_number_total 2748
_reflns_threshold_expression I>2\s(I)
_cod_data_source_file gz3073.cif
_cod_data_source_block Ib
_cod_original_cell_volume 1575.8(5)
_cod_original_sg_symbol_H-M 'P 21/c'
_cod_database_code 2016258
_cod_database_fobs_code 2016258

loop_
_symmetry_equiv_pos_as_xyz
'x, y, z'
'-x, y+1/2, -z+1/2'
'-x, -y, -z'
'x, -y-1/2, z-1/2'

loop_
_atom_site_type_symbol
_atom_site_label
_atom_site_fract_x
_atom_site_fract_y
_atom_site_fract_z
_atom_site_U_iso_or_equiv
_atom_site_adp_type
_atom_site_calc_flag
_atom_site_refinement_flags
_atom_site_occupancy
_atom_site_disorder_assembly
_atom_site_disorder_group
O O1 0.2075(4) 0.2599(3) 0.0201(2) 0.0598(10) Uani d . 1 . .
C C2 0.3229(6) 0.2015(4) 0.0620(3) 0.0535(12) Uani d . 1 . .
C C3 0.2964(7) 0.1688(5) 0.1409(3) 0.0594(13) Uani d . 1 . .
H H3 0.3769 0.1260 0.1693 0.071 Uiso calc R 1 . .
C C4 0.1551(7) 0.1978(5) 0.1782(3) 0.0620(14) Uani d . 1 . .
C C5 -0.1185(7) 0.3010(6) 0.1628(4) 0.0756(18) Uani d . 1 . .
H H5 -0.1460 0.2836 0.2154 0.091 Uiso calc R 1 . .
C C6 -0.2228(7) 0.3635(6) 0.1144(5) 0.0808(19) Uani d . 1 . .
H H6 -0.3218 0.3884 0.1345 0.097 Uiso calc R 1 . .
C C7 -0.1882(8) 0.3913(6) 0.0372(5) 0.0788(18) Uani d . 1 . .
H H7 -0.2633 0.4349 0.0059 0.095 Uiso calc R 1 . .
C C8 -0.0461(7) 0.3565(5) 0.0050(4) 0.0680(15) Uani d . 1 . .
H H8 -0.0225 0.3750 -0.0479 0.082 Uiso calc R 1 . .
C C9 0.0331(6) 0.2617(5) 0.1336(3) 0.0586(14) Uani d . 1 . .
C C10 0.0627(6) 0.2925(4) 0.0538(3) 0.0540(12) Uani d . 1 . .
C C11 0.4674(6) 0.1736(4) 0.0170(3) 0.0547(13) Uani d . 1 . .
C C12 0.4785(7) 0.2071(6) -0.0632(4) 0.0743(17) Uani d . 1 . .
H H12 0.3918 0.2480 -0.0885 0.089 Uiso calc R 1 . .
C C13 0.6150(8) 0.1812(6) -0.1060(4) 0.0733(17) Uani d . 1 . .
H H13 0.6200 0.2025 -0.1601 0.088 Uiso calc R 1 . .
C C14 0.7415(6) 0.1241(5) -0.0676(3) 0.0586(13) Uani d . 1 . .
C C15 0.7351(7) 0.0868(5) 0.0110(4) 0.0661(15) Uani d . 1 . .
H H15 0.8223 0.0454 0.0354 0.079 Uiso calc R 1 . .
C C16 0.5967(7) 0.1117(5) 0.0532(3) 0.0598(14) Uani d . 1 . .
H H16 0.5904 0.0867 0.1064 0.072 Uiso calc R 1 . .
Cl Cl17 0.9189(2) 0.09293(14) -0.12047(11) 0.0814(6) Uani d . 1 . .
C C18 0.1337(9) 0.1610(7) 0.2631(4) 0.086(2) Uani d . 1 . .
H H18C 0.2286 0.1178 0.2823 0.130 Uiso calc R 1 . .
H H18B 0.0354 0.1156 0.2648 0.130 Uiso calc R 1 . .
H H18A 0.1232 0.2260 0.2971 0.130 Uiso calc R 1 . .
Cl Cl19 0.3290(14) 0.4978(8) 0.2129(8) 0.062(3) Uani d PDU 0.557(13) A 1
O O20 0.4875(15) 0.4668(16) 0.2428(9) 0.140(5) Uani d PDU 0.557(13) A 1
O O21 0.347(2) 0.6112(10) 0.2286(10) 0.134(5) Uani d PDU 0.557(13) A 1
O O22 0.218(2) 0.4929(15) 0.1468(8) 0.145(6) Uani d PDU 0.557(13) A 1
O O23 0.2414(16) 0.4457(10) 0.2719(6) 0.126(5) Uani d PDU 0.557(13) A 1
Cl Cl9A 0.3313(17) 0.4974(12) 0.2044(11) 0.072(4) Uani d PDU 0.443(13) A 2
O O20A 0.454(2) 0.5737(16) 0.2278(12) 0.116(6) Uani d PDU 0.443(13) A 2
O O21A 0.216(2) 0.5735(14) 0.1764(11) 0.121(5) Uani d PDU 0.443(13) A 2
O O22A 0.3500(19) 0.4442(11) 0.1304(8) 0.104(5) Uani d PDU 0.443(13) A 2
O O23A 0.410(2) 0.4010(13) 0.2292(12) 0.135(6) Uani d PDU 0.443(13) A 2

loop_
_atom_site_aniso_label
_atom_site_aniso_U_11
_atom_site_aniso_U_22
_atom_site_aniso_U_33
_atom_site_aniso_U_12
_atom_site_aniso_U_13
_atom_site_aniso_U_23
O1 0.060(2) 0.061(2) 0.058(2) -0.0049(18) -0.0038(17) 0.0004(17)
C2 0.050(3) 0.056(3) 0.054(3) -0.010(2) -0.006(2) 0.001(2)
C3 0.060(3) 0.065(3) 0.053(3) -0.002(3) -0.006(2) 0.009(2)
C4 0.060(3) 0.068(3) 0.058(3) -0.013(3) 0.003(3) -0.011(3)
C5 0.064(4) 0.082(4) 0.081(4) -0.021(3) 0.006(3) -0.025(3)
C6 0.051(3) 0.096(5) 0.096(5) 0.005(3) 0.001(3) -0.024(4)
C7 0.069(4) 0.071(4) 0.095(5) 0.004(3) -0.014(3) -0.007(4)
C8 0.065(4) 0.067(4) 0.071(4) -0.001(3) -0.002(3) -0.008(3)
C9 0.053(3) 0.060(3) 0.063(3) -0.015(3) 0.001(2) -0.016(3)
C10 0.053(3) 0.051(3) 0.057(3) -0.005(2) -0.009(2) -0.008(2)
C11 0.058(3) 0.051(3) 0.054(3) -0.005(2) -0.001(2) -0.003(2)
C12 0.062(3) 0.100(5) 0.061(3) 0.004(3) 0.009(3) 0.029(3)
C13 0.076(4) 0.093(5) 0.052(3) 0.004(3) 0.014(3) 0.023(3)
C14 0.058(3) 0.063(3) 0.056(3) -0.014(3) 0.011(2) -0.002(3)
C15 0.065(3) 0.062(3) 0.070(4) -0.002(3) -0.003(3) -0.008(3)
C16 0.066(3) 0.056(3) 0.056(3) -0.005(3) -0.008(3) 0.006(2)
Cl17 0.0782(10) 0.0779(11) 0.0906(12) -0.0014(8) 0.0272(8) 0.0017(8)
C18 0.098(5) 0.102(5) 0.059(4) -0.005(4) 0.010(3) 0.005(3)
Cl19 0.064(5) 0.055(4) 0.067(4) 0.003(4) 0.002(3) -0.008(3)
O20 0.122(9) 0.158(15) 0.139(11) -0.013(9) -0.004(7) 0.006(10)
O21 0.173(15) 0.104(9) 0.124(10) -0.025(8) 0.001(11) -0.016(7)
O22 0.179(14) 0.144(14) 0.108(9) -0.066(13) -0.024(10) -0.006(9)
O23 0.142(10) 0.132(9) 0.104(8) -0.045(8) 0.002(7) 0.006(6)
Cl9A 0.065(7) 0.074(7) 0.075(6) -0.016(5) -0.008(4) -0.016(4)
O20A 0.114(11) 0.106(12) 0.126(12) -0.027(10) -0.016(11) -0.011(10)
O21A 0.116(11) 0.120(12) 0.126(13) -0.001(9) -0.008(9) 0.000(10)
O22A 0.105(10) 0.103(10) 0.103(8) -0.028(7) 0.007(7) -0.021(6)
O23A 0.146(15) 0.101(10) 0.156(12) -0.035(9) -0.021(11) 0.012(10)

loop_
_atom_type_symbol
_atom_type_description
_atom_type_scat_dispersion_real
_atom_type_scat_dispersion_imag
_atom_type_scat_source
C C 0.0033 0.0016 'International Tables Vol C Tables 4.2.6.8 and 6.1.1.4'
H H 0.0000 0.0000 'International Tables Vol C Tables 4.2.6.8 and 6.1.1.4'
O O 0.0106 0.0060 'International Tables Vol C Tables 4.2.6.8 and 6.1.1.4'
Cl Cl 0.1484 0.1585 'International Tables Vol C Tables 4.2.6.8 and 6.1.1.4'

loop_
_geom_angle_atom_site_label_1
_geom_angle_atom_site_label_2
_geom_angle_atom_site_label_3
_geom_angle
_geom_angle_publ_flag
O1 C2 C3 119.7(5) yes
O1 C2 C11 114.4(4) yes
C2 O1 C10 121.6(4) yes
C3 C2 C11 125.9(5) no
C4 C3 C2 121.9(5) no
C4 C3 H3 119.0 no
C2 C3 H3 119.0 no
C3 C4 C9 118.2(5) no
C3 C4 C18 119.7(6) no
C9 C4 C18 122.1(5) no
C6 C5 C9 120.0(6) no
C6 C5 H5 120.0 no
C9 C5 H5 120.0 no
C5 C6 C7 122.3(6) no
C5 C6 H6 118.9 no
C7 C6 H6 118.9 no
C8 C7 C6 121.1(6) no
C8 C7 H7 119.5 no
C6 C7 H7 119.5 no
C7 C8 C10 117.6(6) no
C7 C8 H8 121.2 no
C10 C8 H8 121.2 no
C10 C9 C4 118.5(5) no
C10 C9 C5 115.5(5) no
C4 C9 C5 125.9(6) no
O1 C10 C8 116.4(5) no
O1 C10 C9 120.0(5) no
C8 C10 C9 123.6(5) no
C16 C11 C12 118.4(5) no
C16 C11 C2 120.4(5) no
C12 C11 C2 121.2(5) no
C13 C12 C11 121.4(6) no
C13 C12 H12 119.3 no
C11 C12 H12 119.3 no
C14 C13 C12 118.5(5) no
C14 C13 H13 120.7 no
C12 C13 H13 120.7 no
C13 C14 C15 122.3(5) no
C13 C14 Cl17 119.2(4) no
C15 C14 Cl17 118.4(5) no
C14 C15 C16 118.8(6) no
C14 C15 H15 120.6 no
C16 C15 H15 120.6 no
C15 C16 C11 120.5(5) no
C15 C16 H16 119.8 no
C11 C16 H16 119.8 no
C4 C18 H18C 109.5 no
C4 C18 H18B 109.5 no
H18C C18 H18B 109.5 no
C4 C18 H18A 109.5 no
H18C C18 H18A 109.5 no
H18B C18 H18A 109.5 no
O22 Cl19 O21 104.3(11) no
O22 Cl19 O23 101.8(11) no
O21 Cl19 O23 111.0(11) no
O22 Cl19 O20 144.4(16) no
O21 Cl19 O20 96.3(11) no
O23 Cl19 O20 97.4(11) no
O21A Cl9A O23A 163.7(15) no
O21A Cl9A O20A 97.3(13) no
O23A Cl9A O20A 98.8(13) no
O21A Cl9A O22A 96.4(14) no
O23A Cl9A O22A 79.0(12) no
O20A Cl9A O22A 115.5(15) no
Cl9A O22A O23A 49.8(7) no
Cl9A O23A O22A 51.3(8) no

loop_
_geom_bond_atom_site_label_1
_geom_bond_atom_site_label_2
_geom_bond_distance
_geom_bond_publ_flag
O1 C2 1.323(6) yes
O1 C10 1.376(6) yes
C2 C3 1.386(7) no
C2 C11 1.455(7) yes
C3 C4 1.369(8) no
C3 H3 0.9300 no
C4 C9 1.415(8) no
C4 C18 1.485(8) no
C5 C6 1.349(9) no
C5 C9 1.418(8) no
C5 H5 0.9300 no
C6 C7 1.359(9) no
C6 H6 0.9300 no
C7 C8 1.355(8) no
C7 H7 0.9300 no
C8 C10 1.383(8) no
C8 H8 0.9300 no
C9 C10 1.400(8) no
C11 C16 1.383(7) no
C11 C12 1.388(8) no
C12 C13 1.376(8) no
C12 H12 0.9300 no
C13 C14 1.351(8) no
C13 H13 0.9300 no
C14 C15 1.374(8) no
C14 Cl17 1.757(5) yes
C15 C16 1.381(8) no
C15 H15 0.9300 no
C16 H16 0.9300 no
C18 H18C 0.9600 no
C18 H18B 0.9600 no
C18 H18A 0.9600 no
Cl19 O22 1.370(11) no
Cl19 O21 1.377(11) no
Cl19 O23 1.380(13) no
Cl19 O20 1.393(11) no
Cl9A O21A 1.360(12) no
Cl9A O23A 1.360(13) no
Cl9A O20A 1.382(13) no
Cl9A O22A 1.390(14) no
O22A O23A 1.75(2) no

loop_
_geom_hbond_atom_site_label_D
_geom_hbond_atom_site_label_H
_geom_hbond_atom_site_label_A
_geom_hbond_site_symmetry_A
_geom_hbond_distance_DH
_geom_hbond_distance_HA
_geom_hbond_distance_DA
_geom_hbond_angle_DHA
_geom_hbond_publ_flag
C6 H6 O20 1_455 0.93 2.60 3.476(17) 156 y
C13 H13 O21 3_665 0.93 2.50 3.213(16) 133 y

loop_
_geom_torsion_atom_site_label_1
_geom_torsion_atom_site_label_2
_geom_torsion_atom_site_label_3
_geom_torsion_atom_site_label_4
_geom_torsion
_geom_torsion_publ_flag
C10 O1 C2 C3 2.0(7) no
C10 O1 C2 C11 179.7(4) no
O1 C2 C3 C4 -1.7(8) yes
C11 C2 C3 C4 -179.1(5) no
C2 C3 C4 C9 0.8(8) no
C2 C3 C4 C18 -179.6(5) no
C9 C5 C6 C7 -0.1(10) no
C5 C6 C7 C8 0.3(10) no
C6 C7 C8 C10 -0.5(9) no
C3 C4 C9 C10 -0.2(7) no
C18 C4 C9 C10 -179.7(5) no
C3 C4 C9 C5 -178.6(5) no
C18 C4 C9 C5 1.8(9) no
C6 C5 C9 C10 0.1(8) no
C6 C5 C9 C4 178.5(5) no
C2 O1 C10 C8 177.9(4) no
C2 O1 C10 C9 -1.4(7) yes
C7 C8 C10 O1 -178.9(5) no
C7 C8 C10 C9 0.4(8) no
C4 C9 C10 O1 0.5(7) no
C5 C9 C10 O1 179.1(4) no
C4 C9 C10 C8 -178.8(5) no
C5 C9 C10 C8 -0.2(7) no
O1 C2 C11 C16 -179.3(4) no
C3 C2 C11 C16 -1.8(8) no
O1 C2 C11 C12 0.0(7) no
C3 C2 C11 C12 177.5(5) yes
C16 C11 C12 C13 -0.8(9) no
C2 C11 C12 C13 179.9(6) no
C11 C12 C13 C14 -1.6(10) no
C12 C13 C14 C15 3.1(9) no
C12 C13 C14 Cl17 -178.6(5) yes
C13 C14 C15 C16 -2.2(9) no
Cl17 C14 C15 C16 179.5(4) no
C14 C15 C16 C11 -0.3(8) no
C12 C11 C16 C15 1.7(8) no
C2 C11 C16 C15 -179.0(5) no
O21A Cl9A O22A O23A -164.2(17) no
O20A Cl9A O22A O23A 94.6(15) no
O21A Cl9A O23A O22A 75(7) no
O20A Cl9A O23A O22A -114.4(15) no
